data_4030770
loop_
_publ_author_name
'Peris, Gorka'
'Vedejs, Edwin'

_publ_section_title
;
 Enantiocontrolled synthesis of a tetracyclic aminal corresponding to the
 core subunit of diazonamide a.
;
_journal_issue 6
_journal_name_full 'The Journal of organic chemistry'
_journal_page_first 3050
_journal_page_last 3057
_journal_paper_doi 10.1021/jo502939a
_journal_volume 80
_journal_year 2015
_chemical_formula_moiety 'C27 H22 Br N O6'
_chemical_formula_sum 'C27 H22 Br N O6'
_chemical_formula_weight 536.37
_chemical_name_systematic
;
 ?
;
_space_group_IT_number 169
_symmetry_cell_setting hexagonal
_symmetry_space_group_name_Hall 'P 61'
_symmetry_space_group_name_H-M 'P 61'
_atom_sites_solution_hydrogens geom
_atom_sites_solution_primary direct
_atom_sites_solution_secondary difmap
_audit_creation_method SHELXL-97
_cell_angle_alpha 90.00
_cell_angle_beta 90.00
_cell_angle_gamma 120.00
_cell_formula_units_Z 6
_cell_length_a 8.5221(6)
_cell_length_b 8.5221(6)
_cell_length_c 57.101(8)
_cell_measurement_reflns_used 6460
_cell_measurement_temperature 150(2)
_cell_measurement_theta_max 25.55
_cell_measurement_theta_min 2.85
_cell_volume 3591.4(6)
_computing_cell_refinement 'Bruker SMART'
_computing_data_collection 'Bruker SMART'
_computing_data_reduction 'Bruker SHELXTL'
_computing_molecular_graphics 'Bruker SHELXTL'
_computing_publication_material 'Bruker SHELXTL'
_computing_structure_refinement 'Bruker SHELXTL'
_computing_structure_solution 'Bruker SHELXTL'
_diffrn_ambient_temperature 150(2)
_diffrn_measured_fraction_theta_full 0.998
_diffrn_measured_fraction_theta_max 0.998
_diffrn_measurement_device_type 'CCD area detector'
_diffrn_measurement_method 'phi and omega scans'
_diffrn_radiation_monochromator graphite
_diffrn_radiation_source 'fine-focus sealed tube'
_diffrn_radiation_type MoK\a
_diffrn_radiation_wavelength 0.71073
_diffrn_reflns_av_R_equivalents 0.0645
_diffrn_reflns_av_sigmaI/netI 0.0446
_diffrn_reflns_limit_h_max 8
_diffrn_reflns_limit_h_min -8
_diffrn_reflns_limit_k_max 10
_diffrn_reflns_limit_k_min -10
_diffrn_reflns_limit_l_max 63
_diffrn_reflns_limit_l_min -68
_diffrn_reflns_number 27397
_diffrn_reflns_theta_full 25.62
_diffrn_reflns_theta_max 25.62
_diffrn_reflns_theta_min 2.85
_exptl_absorpt_coefficient_mu 1.761
_exptl_absorpt_correction_T_max 0.9329
_exptl_absorpt_correction_T_min 0.7197
_exptl_absorpt_correction_type multi-scan
_exptl_absorpt_process_details 'Blessing, Acta Cryst. (1995) A51 33-38.'
_exptl_crystal_density_diffrn 1.488
_exptl_crystal_density_method 'not measured'
_exptl_crystal_description 'hexagonal plate'
_exptl_crystal_F_000 1644
_exptl_crystal_size_max 0.20
_exptl_crystal_size_mid 0.20
_exptl_crystal_size_min 0.04
_refine_diff_density_max 0.280
_refine_diff_density_min -0.421
_refine_diff_density_rms 0.056
_refine_ls_abs_structure_details 'Flack H D (1983), Acta Cryst. A39, 876-881'
_refine_ls_abs_structure_Flack -0.002(8)
_refine_ls_extinction_coef 0.0012(3)
_refine_ls_extinction_expression Fc^*^=kFc[1+0.001xFc^2^\l^3^/sin(2\q)]^-1/4^
_refine_ls_extinction_method SHELXL
_refine_ls_goodness_of_fit_ref 1.049
_refine_ls_hydrogen_treatment constr
_refine_ls_matrix_type full
_refine_ls_number_parameters 318
_refine_ls_number_reflns 4425
_refine_ls_number_restraints 1
_refine_ls_restrained_S_all 1.049
_refine_ls_R_factor_all 0.0460
_refine_ls_R_factor_gt 0.0345
_refine_ls_shift/su_max 0.001
_refine_ls_shift/su_mean 0.000
_refine_ls_structure_factor_coef Fsqd
_refine_ls_weighting_details 'calc w=1/[\s^2^(Fo^2^)+(0.0331P)^2^+1.6848P] where P=(Fo^2^+2Fc^2^)/3'
_refine_ls_weighting_scheme calc
_refine_ls_wR_factor_gt 0.0720
_refine_ls_wR_factor_ref 0.0757
_reflns_number_gt 3835
_reflns_number_total 4425
_reflns_threshold_expression >2sigma(I)
_cod_data_source_file jo502939a_si_002.cif
_cod_data_source_block gp277
_cod_depositor_comments
;
The following automatic conversions were performed:

'_symmetry_cell_setting' value 'Hexagonal' changed to 'hexagonal'
according to
/usr/data/users/saulius/crontab/automatic-downloads/rss-feeds/ACS/lib/dictionaries/cif_core.dic
dictionary named 'cif_core.dic' version 2.4.2 from 2011-04-26.

Automatic conversion script
Id: cif_fix_values 3086 2015-02-26 13:12:21Z robertas 

 Adding full bibliography for 4030770.cif.
;
_cod_original_sg_symbol_H-M P6(1)
_cod_database_code 4030770

loop_
_symmetry_equiv_pos_as_xyz
'x, y, z'
'-y, x-y, z+1/3'
'-x+y, -x, z+2/3'
'-x, -y, z+1/2'
'y, -x+y, z+5/6'
'x-y, x, z+1/6'

loop_
_atom_site_label
_atom_site_type_symbol
_atom_site_fract_x
_atom_site_fract_y
_atom_site_fract_z
_atom_site_U_iso_or_equiv
_atom_site_adp_type
_atom_site_occupancy
_atom_site_symmetry_multiplicity
_atom_site_calc_flag
_atom_site_refinement_flags
Br1 Br 0.40830(5) 0.53448(5) 0.850134(7) 0.03181(12) Uani 1 1 d .
O1 O 0.4582(3) 0.8067(3) 0.81103(5) 0.0272(6) Uani 1 1 d .
O2 O 0.7532(3) 0.9929(3) 0.80196(4) 0.0244(6) Uani 1 1 d .
O3 O 0.9164(3) 0.7046(3) 0.78808(4) 0.0219(5) Uani 1 1 d .
O4 O 0.4956(4) 0.4628(4) 0.72804(5) 0.0342(6) Uani 1 1 d .
O5 O 0.5437(3) 0.7168(3) 0.74615(5) 0.0295(6) Uani 1 1 d .
O6 O 0.8910(3) 0.1698(3) 0.73168(5) 0.0328(7) Uani 1 1 d .
N1 N 0.6428(4) 0.6935(3) 0.80051(5) 0.0194(6) Uani 1 1 d .
C1 C 0.3888(5) 0.4216(4) 0.82108(6) 0.0217(8) Uani 1 1 d .
C2 C 0.2599(5) 0.2385(5) 0.81861(7) 0.0263(8) Uani 1 1 d .
H2A H 0.1771 0.1770 0.8310 0.032 Uiso 1 1 calc R
C3 C 0.2512(5) 0.1451(5) 0.79834(7) 0.0277(9) Uani 1 1 d .
H3A H 0.1620 0.0207 0.7969 0.033 Uiso 1 1 calc R
C4 C 0.3701(4) 0.2302(5) 0.78025(7) 0.0228(8) Uani 1 1 d .
H4A H 0.3666 0.1648 0.7666 0.027 Uiso 1 1 calc R
C5 C 0.4957(4) 0.4140(4) 0.78227(6) 0.0179(7) Uani 1 1 d .
C6 C 0.5025(4) 0.5104(4) 0.80221(6) 0.0183(7) Uani 1 1 d .
C7 C 0.6039(5) 0.8326(5) 0.80505(6) 0.0184(7) Uani 1 1 d .
C8 C 0.7325(6) 1.1511(5) 0.80633(7) 0.0294(9) Uani 1 1 d .
H8A H 0.6070 1.1211 0.8026 0.035 Uiso 1 1 calc R
H8B H 0.8161 1.2525 0.7961 0.035 Uiso 1 1 calc R
C9 C 0.7729(6) 1.2061(5) 0.83114(7) 0.0386(10) Uani 1 1 d .
H9A H 0.6936 1.1268 0.8428 0.046 Uiso 1 1 calc R
C10 C 0.9119(7) 1.3576(6) 0.83763(8) 0.0472(12) Uani 1 1 d .
H10A H 0.9930 1.4389 0.8262 0.057 Uiso 1 1 calc R
H10B H 0.9327 1.3875 0.8538 0.057 Uiso 1 1 calc R
C11 C 0.7572(4) 0.7108(5) 0.78061(6) 0.0189(7) Uani 1 1 d .
H11A H 0.7912 0.8236 0.7715 0.023 Uiso 1 1 calc R
C12 C 0.9299(4) 0.5792(4) 0.77416(6) 0.0186(8) Uani 1 1 d .
C13 C 1.0756(5) 0.5522(5) 0.77415(6) 0.0221(8) Uani 1 1 d .
H13A H 1.1794 0.6248 0.7835 0.027 Uiso 1 1 calc R
C14 C 1.0660(5) 0.4141(5) 0.75990(6) 0.0232(8) Uani 1 1 d .
H14A H 1.1641 0.3909 0.7596 0.028 Uiso 1 1 calc R
C15 C 0.9136(5) 0.3103(5) 0.74611(6) 0.0233(8) Uani 1 1 d .
C16 C 0.7671(5) 0.3408(5) 0.74630(6) 0.0213(8) Uani 1 1 d .
H16A H 0.6627 0.2695 0.7370 0.026 Uiso 1 1 calc R
C17 C 0.7786(4) 0.4776(4) 0.76037(6) 0.0180(7) Uani 1 1 d .
C18 C 0.6439(4) 0.5383(4) 0.76535(6) 0.0175(7) Uani 1 1 d .
C19 C 0.5558(4) 0.5675(5) 0.74409(6) 0.0201(8) Uani 1 1 d .
C20 C 0.4553(6) 0.7554(6) 0.72722(8) 0.0396(11) Uani 1 1 d .
H20A H 0.5215 0.7700 0.7126 0.059 Uiso 1 1 calc R
H20B H 0.4539 0.8673 0.7306 0.059 Uiso 1 1 calc R
H20C H 0.3307 0.6550 0.7256 0.059 Uiso 1 1 calc R
C21 C 1.0364(5) 0.1328(5) 0.73019(7) 0.0289(9) Uani 1 1 d .
H21A H 1.0660 0.1064 0.7459 0.035 Uiso 1 1 calc R
H21B H 1.1457 0.2390 0.7237 0.035 Uiso 1 1 calc R
C22 C 0.9775(4) -0.0275(5) 0.71450(6) 0.0216(8) Uani 1 1 d .
C23 C 1.0258(5) -0.1570(5) 0.71985(7) 0.0302(9) Uani 1 1 d .
H23A H 1.0938 -0.1448 0.7336 0.036 Uiso 1 1 calc R
C24 C 0.9744(6) -0.3043(5) 0.70507(8) 0.0371(10) Uani 1 1 d .
H24A H 1.0124 -0.3893 0.7085 0.044 Uiso 1 1 calc R
C25 C 0.8711(5) -0.3289(5) 0.68591(8) 0.0363(10) Uani 1 1 d .
H25A H 0.8335 -0.4325 0.6763 0.044 Uiso 1 1 calc R
C26 C 0.8205(5) -0.2013(5) 0.68041(7) 0.0317(9) Uani 1 1 d .
H26A H 0.7476 -0.2180 0.6670 0.038 Uiso 1 1 calc R
C27 C 0.8762(5) -0.0501(5) 0.69446(7) 0.0264(8) Uani 1 1 d .
H27A H 0.8449 0.0388 0.6903 0.032 Uiso 1 1 calc R

loop_
_atom_site_aniso_label
_atom_site_aniso_U_11
_atom_site_aniso_U_22
_atom_site_aniso_U_33
_atom_site_aniso_U_23
_atom_site_aniso_U_13
_atom_site_aniso_U_12
Br1 0.0338(2) 0.0349(2) 0.02127(18) 0.00036(17) 0.00407(17) 0.01305(19)
O1 0.0233(14) 0.0259(14) 0.0349(16) -0.0023(11) 0.0020(12) 0.0143(12)
O2 0.0232(13) 0.0147(12) 0.0316(15) -0.0003(11) 0.0044(11) 0.0068(11)
O3 0.0146(12) 0.0190(12) 0.0293(15) -0.0078(10) -0.0031(10) 0.0062(10)
O4 0.0360(16) 0.0439(18) 0.0288(16) -0.0082(14) -0.0093(12) 0.0246(14)
O5 0.0350(15) 0.0319(15) 0.0298(16) 0.0067(12) -0.0025(12) 0.0228(13)
O6 0.0250(14) 0.0384(16) 0.0427(17) -0.0215(13) -0.0085(12) 0.0217(13)
N1 0.0175(15) 0.0144(14) 0.0233(16) -0.0008(12) 0.0026(12) 0.0057(12)
C1 0.0204(18) 0.0223(19) 0.023(2) 0.0043(15) 0.0033(15) 0.0112(16)
C2 0.0223(19) 0.025(2) 0.028(2) 0.0101(16) 0.0050(16) 0.0091(16)
C3 0.0188(19) 0.0154(18) 0.042(3) 0.0029(16) 0.0001(17) 0.0035(16)
C4 0.0188(18) 0.0180(18) 0.032(2) -0.0068(15) -0.0059(16) 0.0092(15)
C5 0.0137(17) 0.0203(18) 0.022(2) 0.0020(14) -0.0012(14) 0.0103(15)
C6 0.0162(17) 0.0159(17) 0.024(2) 0.0023(15) 0.0013(15) 0.0090(14)
C7 0.0211(19) 0.0208(18) 0.0141(18) -0.0048(14) -0.0028(14) 0.0112(16)
C8 0.037(2) 0.0173(19) 0.038(2) 0.0002(16) 0.0006(18) 0.0159(17)
C9 0.056(3) 0.029(2) 0.031(2) -0.0008(18) 0.011(2) 0.021(2)
C10 0.066(3) 0.045(3) 0.034(3) -0.014(2) -0.011(2) 0.031(3)
C11 0.0158(17) 0.0199(18) 0.0207(19) 0.0003(14) 0.0018(14) 0.0086(15)
C12 0.0186(19) 0.0146(17) 0.020(2) -0.0005(14) 0.0015(14) 0.0068(15)
C13 0.0177(18) 0.0204(19) 0.024(2) -0.0036(15) -0.0017(15) 0.0065(15)
C14 0.0155(18) 0.026(2) 0.027(2) -0.0025(15) -0.0001(15) 0.0093(16)
C15 0.0202(18) 0.0224(19) 0.027(2) -0.0047(15) -0.0008(15) 0.0100(16)
C16 0.0186(18) 0.0227(19) 0.020(2) -0.0028(15) -0.0016(15) 0.0088(15)
C17 0.0126(16) 0.0171(17) 0.0220(19) -0.0010(14) -0.0011(14) 0.0057(14)
C18 0.0163(17) 0.0164(17) 0.0192(19) -0.0005(14) 0.0027(14) 0.0077(14)
C19 0.0168(17) 0.0252(19) 0.020(2) 0.0038(16) 0.0041(14) 0.0117(15)
C20 0.036(2) 0.041(3) 0.048(3) 0.019(2) -0.001(2) 0.023(2)
C21 0.024(2) 0.035(2) 0.032(2) -0.0103(18) -0.0046(18) 0.0185(18)
C22 0.0161(18) 0.0241(19) 0.026(2) -0.0015(16) 0.0058(14) 0.0109(15)
C23 0.033(2) 0.034(2) 0.028(2) 0.0001(17) -0.0016(17) 0.0193(19)
C24 0.045(3) 0.026(2) 0.046(3) 0.0046(19) 0.011(2) 0.022(2)
C25 0.034(2) 0.0192(19) 0.044(3) -0.0048(19) 0.018(2) 0.0047(17)
C26 0.027(2) 0.039(2) 0.025(2) -0.0072(18) 0.0028(17) 0.0128(17)
C27 0.0205(19) 0.032(2) 0.030(2) -0.0011(17) 0.0000(16) 0.0155(17)

loop_
_atom_type_symbol
_atom_type_description
_atom_type_scat_dispersion_real
_atom_type_scat_dispersion_imag
_atom_type_scat_source
C C 0.0033 0.0016 'International Tables Vol C Tables 4.2.6.8 and 6.1.1.4'
H H 0.0000 0.0000 'International Tables Vol C Tables 4.2.6.8 and 6.1.1.4'
N N 0.0061 0.0033 'International Tables Vol C Tables 4.2.6.8 and 6.1.1.4'
O O 0.0106 0.0060 'International Tables Vol C Tables 4.2.6.8 and 6.1.1.4'
Br Br -0.2901 2.4595 'International Tables Vol C Tables 4.2.6.8 and 6.1.1.4'

loop_
_geom_angle_atom_site_label_1
_geom_angle_atom_site_label_2
_geom_angle_atom_site_label_3
_geom_angle
C7 O2 C8 115.3(3)
C12 O3 C11 107.5(2)
C19 O5 C20 116.7(3)
C15 O6 C21 117.8(3)
C7 N1 C6 119.4(3)
C7 N1 C11 119.1(3)
C6 N1 C11 108.6(3)
C6 C1 C2 118.3(3)
C6 C1 Br1 123.0(3)
C2 C1 Br1 118.6(3)
C3 C2 C1 120.9(3)
C4 C3 C2 120.8(3)
C3 C4 C5 118.8(3)
C6 C5 C4 121.0(3)
C6 C5 C18 109.5(3)
C4 C5 C18 129.5(3)
C5 C6 C1 120.1(3)
C5 C6 N1 110.9(3)
C1 C6 N1 128.8(3)
O1 C7 O2 126.7(3)
O1 C7 N1 123.9(3)
O2 C7 N1 109.4(3)
O2 C8 C9 109.8(3)
C10 C9 C8 122.8(4)
O3 C11 N1 111.0(3)
O3 C11 C18 106.2(3)
N1 C11 C18 105.8(3)
C13 C12 O3 124.2(3)
C13 C12 C17 122.2(3)
O3 C12 C17 113.5(3)
C12 C13 C14 117.7(3)
C15 C14 C13 120.4(3)
O6 C15 C14 124.5(3)
O6 C15 C16 114.5(3)
C14 C15 C16 120.9(3)
C17 C16 C15 118.0(3)
C16 C17 C12 120.7(3)
C16 C17 C18 131.1(3)
C12 C17 C18 108.0(3)
C17 C18 C19 115.6(3)
C17 C18 C5 113.0(3)
C19 C18 C5 108.5(3)
C17 C18 C11 102.2(3)
C19 C18 C11 114.7(3)
C5 C18 C11 102.1(3)
O4 C19 O5 124.6(3)
O4 C19 C18 123.6(3)
O5 C19 C18 111.6(3)
O6 C21 C22 107.8(3)
C27 C22 C23 118.8(3)
C27 C22 C21 121.5(3)
C23 C22 C21 119.7(3)
C24 C23 C22 119.9(4)
C25 C24 C23 121.2(4)
C24 C25 C26 119.6(4)
C27 C26 C25 120.0(4)
C26 C27 C22 120.5(3)

loop_
_geom_bond_atom_site_label_1
_geom_bond_atom_site_label_2
_geom_bond_distance
Br1 C1 1.883(4)
O1 C7 1.198(4)
O2 C7 1.333(4)
O2 C8 1.466(4)
O3 C12 1.383(4)
O3 C11 1.448(4)
O4 C19 1.201(4)
O5 C19 1.332(4)
O5 C20 1.446(5)
O6 C15 1.386(4)
O6 C21 1.426(4)
N1 C7 1.406(4)
N1 C6 1.417(4)
N1 C11 1.455(4)
C1 C6 1.392(5)
C1 C2 1.396(5)
C2 C3 1.385(6)
C3 C4 1.373(5)
C4 C5 1.391(5)
C5 C6 1.389(5)
C5 C18 1.521(5)
C8 C9 1.478(6)
C9 C10 1.296(6)
C11 C18 1.560(5)
C12 C13 1.371(5)
C12 C17 1.384(5)
C13 C14 1.400(5)
C14 C15 1.393(5)
C15 C16 1.396(5)
C16 C17 1.378(5)
C17 C18 1.503(5)
C18 C19 1.512(5)
C21 C22 1.495(5)
C22 C27 1.388(5)
C22 C23 1.391(5)
C23 C24 1.389(6)
C24 C25 1.353(6)
C25 C26 1.391(6)
C26 C27 1.385(5)
